data_1518191
loop_
_publ_author_name
'Zhang, Jinjin'
'Xiong, Jiao'
'Sun, Yangyang'
'Tang, Ning'
'Wu, Jincai'

_publ_section_title
;
 Highly Iso-Selective and Active Catalysts of Sodium and Potassium
 Monophenoxides Capped by a Crown Ether for the Ring-Opening
 Polymerization ofrac-Lactide
;
_journal_issue 22
_journal_name_full Macromolecules
_journal_page_first 7789
_journal_paper_doi 10.1021/ma502000y
_journal_volume 47
_journal_year 2014
_chemical_formula_moiety 'C61 H89 K O8, 2(C7 H8)'
_chemical_formula_sum 'C75 H105 K O8'
_chemical_formula_weight 1173.68
_chemical_name_systematic
;
 ?
;
_space_group_crystal_system monoclinic
_space_group_IT_number 4
_space_group_name_Hall 'P 2yb'
_space_group_name_H-M_alt 'P 1 21 1'
_symmetry_space_group_name_Hall 'P 2yb'
_symmetry_space_group_name_H-M 'P 1 21 1'
_atom_sites_solution_hydrogens mixed
_atom_sites_solution_primary direct
_audit_creation_date 2014-01-06
_audit_creation_method
;
Olex2 1.2
(compiled 2013.12.10 svn.r2850 for OlexSys, GUI svn.r4736)
;
_cell_angle_alpha 90
_cell_angle_beta 116.816(6)
_cell_angle_gamma 90
_cell_formula_units_Z 2
_cell_length_a 13.6270(6)
_cell_length_b 20.5145(7)
_cell_length_c 13.9260(6)
_cell_measurement_reflns_used 4226
_cell_measurement_temperature 150.00(10)
_cell_measurement_theta_max 25.2070
_cell_measurement_theta_min 3.6140
_cell_volume 3474.4(3)
_computing_cell_refinement
;
CrysAlisPro, Agilent Technologies,
Version 1.171.36.28 (release 01-02-2013 CrysAlis171 .NET)
(compiled Feb  1 2013,16:14:44)
;
_computing_data_collection
;
CrysAlisPro, Agilent Technologies,
Version 1.171.36.28 (release 01-02-2013 CrysAlis171 .NET)
(compiled Feb  1 2013,16:14:44)
;
_computing_data_reduction
;
CrysAlisPro, Agilent Technologies,
Version 1.171.36.28 (release 01-02-2013 CrysAlis171 .NET)
(compiled Feb  1 2013,16:14:44)
;
_computing_molecular_graphics 'Olex2 (Dolomanov et al., 2009)'
_computing_publication_material 'Olex2 (Dolomanov et al., 2009)'
_computing_structure_refinement 'ShelXL (Sheldrick, 2008)'
_computing_structure_solution 'ShelXS (Sheldrick, 2008)'
_diffrn_ambient_temperature 150.00(10)
_diffrn_detector_area_resol_mean 16.0733
_diffrn_measured_fraction_theta_full 0.997
_diffrn_measured_fraction_theta_max 0.997
_diffrn_measurement_device_type 'SuperNova, Dual, Cu at zero, Eos'
_diffrn_measurement_method '\w scans'
_diffrn_orient_matrix_UB_11 -0.0135807000
_diffrn_orient_matrix_UB_12 0.0238768000
_diffrn_orient_matrix_UB_13 -0.0408855000
_diffrn_orient_matrix_UB_21 -0.0486809000
_diffrn_orient_matrix_UB_22 -0.0173935000
_diffrn_orient_matrix_UB_23 -0.0328444000
_diffrn_orient_matrix_UB_31 -0.0290686000
_diffrn_orient_matrix_UB_32 0.0179799000
_diffrn_orient_matrix_UB_33 0.0225063000
_diffrn_radiation_monochromator mirror
_diffrn_radiation_type MoK\a
_diffrn_radiation_wavelength 0.71073
_diffrn_reflns_av_R_equivalents 0.0409
_diffrn_reflns_av_unetI/netI 0.0828
_diffrn_reflns_Laue_measured_fraction_full 0.997
_diffrn_reflns_Laue_measured_fraction_max 0.997
_diffrn_reflns_limit_h_max 16
_diffrn_reflns_limit_h_min -16
_diffrn_reflns_limit_k_max 25
_diffrn_reflns_limit_k_min -25
_diffrn_reflns_limit_l_max 17
_diffrn_reflns_limit_l_min -9
_diffrn_reflns_number 18073
_diffrn_reflns_point_group_measured_fraction_full 0.869
_diffrn_reflns_point_group_measured_fraction_max 0.865
_diffrn_reflns_theta_full 25.500
_diffrn_reflns_theta_max 26.021
_diffrn_reflns_theta_min 2.992
_diffrn_source 'SuperNova (Mo) X-ray Source'
_exptl_absorpt_coefficient_mu 0.129
_exptl_absorpt_correction_T_max 1.00000
_exptl_absorpt_correction_T_min 0.53957
_exptl_absorpt_correction_type multi-scan
_exptl_absorpt_process_details
;
CrysAlisPro, Agilent Technologies,
Version 1.171.36.28 (release 01-02-2013 CrysAlis171 .NET)
(compiled Feb  1 2013,16:14:44)
Empirical absorption correction using spherical harmonics,
 implemented in SCALE3 ABSPACK scaling algorithm.
;
_exptl_crystal_colour 'clear light green'
_exptl_crystal_density_diffrn 1.122
_exptl_crystal_description block
_exptl_crystal_F_000 1276
_exptl_crystal_size_max 0.44
_exptl_crystal_size_mid 0.34
_exptl_crystal_size_min 0.32
_refine_diff_density_max 0.278
_refine_diff_density_min -0.308
_refine_diff_density_rms 0.045
_refine_ls_abs_structure_details
;
 Flack x determined using 2790 quotients [(I+)-(I-)]/[(I+)+(I-)]
 (Parsons and Flack (2004), Acta Cryst. A60, s61).
;
_refine_ls_abs_structure_Flack -0.04(4)
_refine_ls_extinction_method none
_refine_ls_goodness_of_fit_ref 1.048
_refine_ls_hydrogen_treatment mixed
_refine_ls_matrix_type full
_refine_ls_number_parameters 829
_refine_ls_number_reflns 11847
_refine_ls_number_restraints 1
_refine_ls_restrained_S_all 1.048
_refine_ls_R_factor_all 0.0840
_refine_ls_R_factor_gt 0.0599
_refine_ls_shift/su_max 0.000
_refine_ls_shift/su_mean 0.000
_refine_ls_structure_factor_coef Fsqd
_refine_ls_weighting_details 'w=1/[\s^2^(Fo^2^)+(0.0523P)^2^+0.0372P] where P=(Fo^2^+2Fc^2^)/3'
_refine_ls_weighting_scheme calc
_refine_ls_wR_factor_gt 0.1216
_refine_ls_wR_factor_ref 0.1418
_reflns_Friedel_coverage 0.686
_reflns_Friedel_fraction_full 0.733
_reflns_Friedel_fraction_max 0.726
_reflns_number_gt 8964
_reflns_number_total 11847
_reflns_threshold_expression 'I > 2\s(I)'
_cod_data_source_file ma502000y_si_002.cif
_cod_data_source_block 1
_cod_depositor_comments 'Adding full bibliography for 1518189--1518192.cif.'
_cod_original_cell_volume 3474.3(3)
_cod_database_code 1518191
_shelxl_version_number 2013-4
_chemical_oxdiff_formula 'C11 H10 N O K'
_shelx_space_group_comment
;
The symmetry employed for this shelxl refinement is uniquely defined
by the following loop, which should always be used as a source of
symmetry information in preference to the above space-group names.
They are only intended as comments.
;
_reflns_odcompleteness_completeness 99.77
_reflns_odcompleteness_iscentric 1
_reflns_odcompleteness_theta 26.32
_olex2_refinement_description
;
1. Fixed Uiso
 At 1.2 times of:
  All C(H) groups, All C(H,H) groups
 At 1.5 times of:
  All C(H,H,H) groups
2. Others
 Fixed Sof: C12(0.6) H12A(0.6) H12B(0.6) H12C(0.6) C13(0.6) H13A(0.6)
 H13B(0.6) H13C(0.6) C14(0.6) H14A(0.6) H14B(0.6) H14C(0.6) C12'(0.4) H12D(0.4)
 H12E(0.4) H12F(0.4) C13'(0.4) H13D(0.4) H13E(0.4) H13F(0.4) C14'(0.4)
 H14D(0.4) H14E(0.4) H14F(0.4)
3.a Secondary CH2 refined with riding coordinates:
 C50(H50A,H50B), C51(H51A,H51B), C52(H52A,H52B), C53(H53A,H53B), C54(H54A,
 H54B), C55(H55A,H55B), C56(H56A,H56B), C57(H57A,H57B), C58(H58A,H58B),
 C59(H59A,H59B), C60(H60A,H60B), C61(H61A,H61B)
3.b Aromatic/amide H refined with riding coordinates:
 C3(H3), C5(H5), C19(H19), C21(H21), C33(H33), C35(H35), C49(H49), C48(H48),
 C47(H47), C46(H46), C45(H45), C68(H68), C67(H67), C66(H66), C65(H65), C64(H64),
  C75(H75), C74(H74), C73(H73), C72(H72), C71(H71)
3.c Idealised Me refined as rotating group:
 C24(H24A,H24B,H24C), C23(H23A,H23B,H23C), C25(H25A,H25B,H25C), C29(H29A,H29B,
 H29C), C28(H28A,H28B,H28C), C27(H27A,H27B,H27C), C39(H39A,H39B,H39C), C38(H38A,
 H38B,H38C), C37(H37A,H37B,H37C), C41(H41A,H41B,H41C), C42(H42A,H42B,H42C),
 C43(H43A,H43B,H43C), C10(H10A,H10B,H10C), C12(H12A,H12B,H12C), C13(H13A,H13B,
 H13C), C14(H14A,H14B,H14C), C12'(H12D,H12E,H12F), C13'(H13D,H13E,H13F),
 C14'(H14D,H14E,H14F), C62(H62A,H62B,H62C), C69(H69A,H69B,H69C)
;

loop_
_space_group_symop_operation_xyz
'x, y, z'
'-x, y+1/2, -z'

loop_
_atom_site_label
_atom_site_type_symbol
_atom_site_fract_x
_atom_site_fract_y
_atom_site_fract_z
_atom_site_U_iso_or_equiv
_atom_site_adp_type
_atom_site_occupancy
_atom_site_site_symmetry_order
_atom_site_calc_flag
_atom_site_refinement_flags_posn
_atom_site_refinement_flags_occupancy
_atom_site_disorder_assembly
_atom_site_disorder_group
K1 K 0.01105(8) 0.27570(6) 0.18599(8) 0.0396(3) Uani 1 1 d . . . .
O1 O 0.1351(2) 0.36522(15) 0.1172(2) 0.0293(7) Uani 1 1 d . . . .
O2 O 0.4908(2) 0.40608(14) 0.3642(2) 0.0263(7) Uani 1 1 d . . . .
O8 O 0.2115(2) 0.27267(17) 0.3653(2) 0.0357(7) Uani 1 1 d . . . .
O3 O 0.1492(3) 0.16637(17) 0.2197(3) 0.0419(8) Uani 1 1 d . . . .
O4 O -0.0698(3) 0.13823(18) 0.1084(3) 0.0459(9) Uani 1 1 d . . . .
O5 O -0.2281(3) 0.23050(18) 0.0832(3) 0.0456(9) Uani 1 1 d . . . .
O6 O -0.1609(3) 0.32924(17) 0.2437(3) 0.0423(8) Uani 1 1 d . . . .
O7 O 0.0545(3) 0.37076(17) 0.3410(2) 0.0407(8) Uani 1 1 d . . . .
C1 C 0.1349(3) 0.3958(2) 0.0360(3) 0.0274(10) Uani 1 1 d . . . .
C2 C 0.0407(4) 0.3970(2) -0.0682(3) 0.0326(10) Uani 1 1 d . . . .
C3 C 0.0492(4) 0.4242(2) -0.1558(3) 0.0383(12) Uani 1 1 d . . . .
H3 H -0.0126 0.4235 -0.2224 0.046 Uiso 1 1 calc R . . .
C4 C 0.1444(4) 0.4523(2) -0.1496(3) 0.0332(11) Uani 1 1 d . . . .
C5 C 0.2330(4) 0.4558(2) -0.0474(3) 0.0292(10) Uani 1 1 d . . . .
H5 H 0.2967 0.4766 -0.0398 0.035 Uiso 1 1 calc R . . .
C6 C 0.2311(3) 0.4297(2) 0.0436(3) 0.0251(9) Uani 1 1 d . . . .
C15 C 0.3359(3) 0.4306(2) 0.1521(3) 0.0227(9) Uani 1 1 d . . . .
C16 C 0.3205(3) 0.4594(2) 0.2448(3) 0.0244(9) Uani 1 1 d . . . .
C17 C 0.4064(3) 0.4505(2) 0.3487(3) 0.0257(9) Uani 1 1 d . . . .
C18 C 0.4107(3) 0.4868(2) 0.4356(3) 0.0278(10) Uani 1 1 d . . . .
C19 C 0.3183(4) 0.5248(2) 0.4149(3) 0.0303(10) Uani 1 1 d . . . .
H19 H 0.3180 0.5482 0.4719 0.036 Uiso 1 1 calc R . . .
C20 C 0.2270(4) 0.5304(2) 0.3155(3) 0.0284(10) Uani 1 1 d . . . .
C21 C 0.2317(4) 0.4980(2) 0.2305(3) 0.0274(10) Uani 1 1 d . . . .
H21 H 0.1735 0.5023 0.1619 0.033 Uiso 1 1 calc R . . .
C22 C 0.5076(4) 0.4866(2) 0.5501(3) 0.0352(11) Uani 1 1 d . . . .
C24 C 0.4992(6) 0.4262(4) 0.6093(4) 0.087(3) Uani 1 1 d . . . .
H24A H 0.4296 0.4260 0.6111 0.131 Uiso 1 1 calc GR . . .
H24B H 0.5575 0.4265 0.6815 0.131 Uiso 1 1 calc GR . . .
H24C H 0.5053 0.3879 0.5727 0.131 Uiso 1 1 calc GR . . .
C23 C 0.6161(4) 0.4925(4) 0.5459(4) 0.0610(18) Uani 1 1 d . . . .
H23A H 0.6291 0.4537 0.5149 0.092 Uiso 1 1 calc GR . . .
H23B H 0.6742 0.4982 0.6174 0.092 Uiso 1 1 calc GR . . .
H23C H 0.6139 0.5294 0.5026 0.092 Uiso 1 1 calc GR . . .
C25 C 0.5024(4) 0.5450(4) 0.6165(4) 0.0641(19) Uani 1 1 d . . . .
H25A H 0.4978 0.5846 0.5780 0.096 Uiso 1 1 calc GR . . .
H25B H 0.5674 0.5458 0.6843 0.096 Uiso 1 1 calc GR . . .
H25C H 0.4388 0.5411 0.6288 0.096 Uiso 1 1 calc GR . . .
C26 C 0.1280(4) 0.5717(2) 0.3010(4) 0.0328(10) Uani 1 1 d . . . .
C29 C 0.1176(4) 0.5780(2) 0.4062(4) 0.0386(11) Uani 1 1 d . . . .
H29A H 0.1167 0.5354 0.4341 0.058 Uiso 1 1 calc GR . . .
H29B H 0.0505 0.6004 0.3921 0.058 Uiso 1 1 calc GR . . .
H29C H 0.1790 0.6022 0.4578 0.058 Uiso 1 1 calc GR . . .
C28 C 0.1403(5) 0.6407(3) 0.2649(4) 0.0483(14) Uani 1 1 d . . . .
H28A H 0.2063 0.6603 0.3185 0.073 Uiso 1 1 calc GR . . .
H28B H 0.0781 0.6667 0.2559 0.073 Uiso 1 1 calc GR . . .
H28C H 0.1441 0.6383 0.1979 0.073 Uiso 1 1 calc GR . . .
C27 C 0.0212(4) 0.5411(3) 0.2161(4) 0.0467(13) Uani 1 1 d . . . .
H27A H 0.0213 0.5421 0.1472 0.070 Uiso 1 1 calc GR . . .
H27B H -0.0407 0.5653 0.2124 0.070 Uiso 1 1 calc GR . . .
H27C H 0.0162 0.4968 0.2355 0.070 Uiso 1 1 calc GR . . .
C30 C 0.3820(3) 0.3618(2) 0.1871(3) 0.0233(9) Uani 1 1 d . . . .
C31 C 0.4671(3) 0.3550(2) 0.2908(3) 0.0262(9) Uani 1 1 d . . . .
C33 C 0.4996(4) 0.2478(2) 0.2457(3) 0.0293(10) Uani 1 1 d . . . .
H33 H 0.5409 0.2097 0.2643 0.035 Uiso 1 1 calc R . . .
C34 C 0.4087(4) 0.2508(2) 0.1440(3) 0.0289(10) Uani 1 1 d . . . .
C35 C 0.3532(4) 0.3096(2) 0.1161(3) 0.0262(9) Uani 1 1 d . . . .
H35 H 0.2949 0.3143 0.0477 0.031 Uiso 1 1 calc R . . .
C32 C 0.5324(3) 0.2982(2) 0.3209(3) 0.0270(10) Uani 1 1 d . . . .
C36 C 0.6378(4) 0.2906(2) 0.4280(3) 0.0321(10) Uani 1 1 d . . . .
C39 C 0.6092(5) 0.2893(5) 0.5206(4) 0.093(3) Uani 1 1 d . . . .
H39A H 0.5672 0.3274 0.5180 0.139 Uiso 1 1 calc GR . . .
H39B H 0.6756 0.2886 0.5872 0.139 Uiso 1 1 calc GR . . .
H39C H 0.5667 0.2510 0.5155 0.139 Uiso 1 1 calc GR . . .
C38 C 0.7009(5) 0.2282(3) 0.4326(5) 0.073(2) Uani 1 1 d . . . .
H38A H 0.6560 0.1911 0.4276 0.109 Uiso 1 1 calc GR . . .
H38B H 0.7671 0.2266 0.4993 0.109 Uiso 1 1 calc GR . . .
H38C H 0.7193 0.2277 0.3737 0.109 Uiso 1 1 calc GR . . .
C37 C 0.7158(5) 0.3471(3) 0.4420(6) 0.0681(19) Uani 1 1 d . . . .
H37A H 0.7442 0.3431 0.3905 0.102 Uiso 1 1 calc GR . . .
H37B H 0.7756 0.3461 0.5134 0.102 Uiso 1 1 calc GR . . .
H37C H 0.6769 0.3876 0.4309 0.102 Uiso 1 1 calc GR . . .
C40 C 0.3725(4) 0.1945(2) 0.0632(4) 0.0346(11) Uani 1 1 d . . . .
C41 C 0.4451(6) 0.1342(3) 0.1106(4) 0.0634(18) Uani 1 1 d . . . .
H41A H 0.5194 0.1442 0.1251 0.095 Uiso 1 1 calc GR . . .
H41B H 0.4181 0.0989 0.0601 0.095 Uiso 1 1 calc GR . . .
H41C H 0.4432 0.1219 0.1763 0.095 Uiso 1 1 calc GR . . .
C42 C 0.3805(4) 0.2150(2) -0.0381(3) 0.0356(11) Uani 1 1 d . . . .
H42A H 0.3332 0.2517 -0.0701 0.053 Uiso 1 1 calc GR . . .
H42B H 0.3583 0.1794 -0.0882 0.053 Uiso 1 1 calc GR . . .
H42C H 0.4550 0.2268 -0.0198 0.053 Uiso 1 1 calc GR . . .
C43 C 0.2536(5) 0.1774(3) 0.0324(5) 0.0574(16) Uani 1 1 d . . . .
H43A H 0.2475 0.1631 0.0951 0.086 Uiso 1 1 calc GR . . .
H43B H 0.2300 0.1431 -0.0201 0.086 Uiso 1 1 calc GR . . .
H43C H 0.2082 0.2151 0.0027 0.086 Uiso 1 1 calc GR . . .
C44 C 0.4283(3) 0.4698(2) 0.1427(3) 0.0263(9) Uani 1 1 d . . . .
C49 C 0.4491(4) 0.5343(2) 0.1739(3) 0.0317(10) Uani 1 1 d . . . .
H49 H 0.4056 0.5551 0.2003 0.038 Uiso 1 1 calc R . . .
C48 C 0.5334(4) 0.5689(2) 0.1669(4) 0.0398(12) Uani 1 1 d . . . .
H48 H 0.5459 0.6122 0.1890 0.048 Uiso 1 1 calc R . . .
C47 C 0.5984(4) 0.5392(2) 0.1275(4) 0.0372(11) Uani 1 1 d . . . .
H47 H 0.6555 0.5620 0.1238 0.045 Uiso 1 1 calc R . . .
C46 C 0.5777(4) 0.4748(3) 0.0935(4) 0.0413(12) Uani 1 1 d . . . .
H46 H 0.6201 0.4545 0.0653 0.050 Uiso 1 1 calc R . . .
C45 C 0.4941(4) 0.4409(2) 0.1015(4) 0.0378(11) Uani 1 1 d . . . .
H45 H 0.4813 0.3977 0.0789 0.045 Uiso 1 1 calc R . . .
C7 C -0.0668(4) 0.3650(3) -0.0827(4) 0.0441(13) Uani 1 1 d . . . .
C9 C -0.0478(6) 0.2911(3) -0.0662(5) 0.0558(16) Uani 1 1 d . . . .
C8 C -0.1038(5) 0.3936(3) -0.0026(5) 0.0504(15) Uani 1 1 d . . . .
C10 C -0.1623(5) 0.3756(4) -0.1961(4) 0.077(2) Uani 1 1 d . . . .
H10A H -0.1724 0.4214 -0.2112 0.115 Uiso 1 1 calc GR . . .
H10B H -0.2285 0.3573 -0.1992 0.115 Uiso 1 1 calc GR . . .
H10C H -0.1454 0.3546 -0.2485 0.115 Uiso 1 1 calc GR . . .
C11 C 0.1542(4) 0.4734(3) -0.2504(4) 0.0401(12) Uani 1 1 d . . . .
C50 C 0.2844(4) 0.2413(3) 0.3323(4) 0.0462(14) Uani 1 1 d . . . .
H50A H 0.3595 0.2450 0.3884 0.055 Uiso 1 1 calc R . . .
H50B H 0.2799 0.2619 0.2677 0.055 Uiso 1 1 calc R . . .
C51 C 0.2525(4) 0.1711(3) 0.3108(4) 0.0470(13) Uani 1 1 d . . . .
H51A H 0.3072 0.1475 0.2983 0.056 Uiso 1 1 calc R . . .
H51B H 0.2486 0.1520 0.3727 0.056 Uiso 1 1 calc R . . .
C52 C 0.1129(5) 0.1005(3) 0.1926(5) 0.0513(14) Uani 1 1 d . . . .
H52A H 0.1012 0.0807 0.2499 0.062 Uiso 1 1 calc R . . .
H52B H 0.1679 0.0752 0.1828 0.062 Uiso 1 1 calc R . . .
C53 C 0.0081(5) 0.1013(3) 0.0910(5) 0.0552(15) Uani 1 1 d . . . .
H53A H 0.0201 0.1206 0.0336 0.066 Uiso 1 1 calc R . . .
H53B H -0.0186 0.0572 0.0702 0.066 Uiso 1 1 calc R . . .
C54 C -0.1760(5) 0.1362(3) 0.0191(4) 0.0524(15) Uani 1 1 d . . . .
H54A H -0.1959 0.0914 -0.0041 0.063 Uiso 1 1 calc R . . .
H54B H -0.1760 0.1607 -0.0405 0.063 Uiso 1 1 calc R . . .
C55 C -0.2563(5) 0.1646(3) 0.0513(5) 0.0564(16) Uani 1 1 d . . . .
H55A H -0.3295 0.1626 -0.0086 0.068 Uiso 1 1 calc R . . .
H55B H -0.2566 0.1398 0.1105 0.068 Uiso 1 1 calc R . . .
C56 C -0.2947(4) 0.2545(3) 0.1300(5) 0.0568(16) Uani 1 1 d . . . .
H56A H -0.2808 0.2294 0.1939 0.068 Uiso 1 1 calc R . . .
H56B H -0.3717 0.2497 0.0793 0.068 Uiso 1 1 calc R . . .
C57 C -0.2696(4) 0.3237(3) 0.1587(4) 0.0531(15) Uani 1 1 d . . . .
H57A H -0.2758 0.3481 0.0965 0.064 Uiso 1 1 calc R . . .
H57B H -0.3217 0.3416 0.1813 0.064 Uiso 1 1 calc R . . .
C58 C -0.1336(4) 0.3951(3) 0.2762(4) 0.0473(13) Uani 1 1 d . . . .
H58A H -0.1883 0.4141 0.2942 0.057 Uiso 1 1 calc R . . .
H58B H -0.1315 0.4203 0.2182 0.057 Uiso 1 1 calc R . . .
C59 C -0.0236(4) 0.3960(3) 0.3719(4) 0.0427(12) Uani 1 1 d . . . .
H59A H -0.0042 0.4403 0.3982 0.051 Uiso 1 1 calc R . . .
H59B H -0.0251 0.3697 0.4291 0.051 Uiso 1 1 calc R . . .
C60 C 0.1630(4) 0.3695(3) 0.4272(4) 0.0440(13) Uani 1 1 d . . . .
H60A H 0.1646 0.3437 0.4863 0.053 Uiso 1 1 calc R . . .
H60B H 0.1870 0.4134 0.4531 0.053 Uiso 1 1 calc R . . .
C61 C 0.2379(4) 0.3399(3) 0.3863(4) 0.0418(12) Uani 1 1 d . . . .
H61A H 0.2283 0.3618 0.3209 0.050 Uiso 1 1 calc R . . .
H61B H 0.3139 0.3448 0.4396 0.050 Uiso 1 1 calc R . . .
C12 C 0.0729(8) 0.5275(5) -0.3098(7) 0.049(2) Uani 0.6 1 d . P A 1
H12A H -0.0007 0.5119 -0.3329 0.073 Uiso 0.6 1 calc GR P A 1
H12B H 0.0822 0.5407 -0.3713 0.073 Uiso 0.6 1 calc GR P A 1
H12C H 0.0859 0.5641 -0.2625 0.073 Uiso 0.6 1 calc GR P A 1
C13 C 0.2730(7) 0.5028(5) -0.2227(7) 0.046(2) Uani 0.6 1 d . P A 1
H13A H 0.2886 0.5386 -0.1735 0.069 Uiso 0.6 1 calc GR P A 1
H13B H 0.2738 0.5179 -0.2876 0.069 Uiso 0.6 1 calc GR P A 1
H13C H 0.3278 0.4696 -0.1903 0.069 Uiso 0.6 1 calc GR P A 1
C14 C 0.1406(10) 0.4153(6) -0.3210(8) 0.057(3) Uani 0.6 1 d . P A 1
H14A H 0.1915 0.3819 -0.2798 0.086 Uiso 0.6 1 calc GR P A 1
H14B H 0.1549 0.4279 -0.3799 0.086 Uiso 0.6 1 calc GR P A 1
H14C H 0.0668 0.3991 -0.3484 0.086 Uiso 0.6 1 calc GR P A 1
C12' C 0.0307(12) 0.4716(8) -0.3543(9) 0.053(4) Uani 0.4 1 d . P A 2
H12D H 0.0103 0.4272 -0.3761 0.079 Uiso 0.4 1 calc GR P A 2
H12E H 0.0316 0.4957 -0.4130 0.079 Uiso 0.4 1 calc GR P A 2
H12F H -0.0217 0.4908 -0.3343 0.079 Uiso 0.4 1 calc GR P A 2
C13' C 0.1932(13) 0.5397(8) -0.2420(10) 0.055(4) Uani 0.4 1 d . P A 2
H13D H 0.1427 0.5686 -0.2328 0.082 Uiso 0.4 1 calc GR P A 2
H13E H 0.1984 0.5511 -0.3065 0.082 Uiso 0.4 1 calc GR P A 2
H13F H 0.2644 0.5433 -0.1813 0.082 Uiso 0.4 1 calc GR P A 2
C14' C 0.2229(15) 0.4225(9) -0.2733(12) 0.059(4) Uani 0.4 1 d . P A 2
H14D H 0.2963 0.4223 -0.2155 0.089 Uiso 0.4 1 calc GR P A 2
H14E H 0.2251 0.4331 -0.3395 0.089 Uiso 0.4 1 calc GR P A 2
H14F H 0.1905 0.3802 -0.2793 0.089 Uiso 0.4 1 calc GR P A 2
C63 C 0.5006(6) 0.2931(4) 0.7849(5) 0.068(2) Uani 1 1 d . . . .
C68 C 0.5882(5) 0.2561(5) 0.7997(6) 0.078(2) Uani 1 1 d . . . .
H68 H 0.6564 0.2666 0.8557 0.093 Uiso 1 1 calc R . . .
C67 C 0.5812(7) 0.2049(5) 0.7373(8) 0.095(3) Uani 1 1 d . . . .
H67 H 0.6432 0.1798 0.7523 0.114 Uiso 1 1 calc R . . .
C66 C 0.4789(8) 0.1888(4) 0.6479(7) 0.091(3) Uani 1 1 d . . . .
H66 H 0.4728 0.1544 0.6020 0.109 Uiso 1 1 calc R . . .
C65 C 0.3882(6) 0.2273(4) 0.6325(5) 0.0628(18) Uani 1 1 d . . . .
H65 H 0.3192 0.2181 0.5765 0.075 Uiso 1 1 calc R . . .
C64 C 0.4013(5) 0.2783(4) 0.7000(4) 0.0620(17) Uani 1 1 d . . . .
H64 H 0.3406 0.3041 0.6880 0.074 Uiso 1 1 calc R . . .
C62 C 0.5131(9) 0.3484(5) 0.8565(6) 0.130(4) Uani 1 1 d . . . .
H62A H 0.4960 0.3346 0.9131 0.195 Uiso 1 1 calc GR . . .
H62B H 0.4641 0.3827 0.8162 0.195 Uiso 1 1 calc GR . . .
H62C H 0.5876 0.3639 0.8871 0.195 Uiso 1 1 calc GR . . .
C70 C 0.1375(5) 0.1349(3) 0.5687(5) 0.0587(16) Uani 1 1 d . . . .
C75 C 0.1586(5) 0.1631(4) 0.6673(5) 0.0641(18) Uani 1 1 d . . . .
H75 H 0.2097 0.1438 0.7307 0.077 Uiso 1 1 calc R . . .
C74 C 0.1053(5) 0.2188(4) 0.6723(6) 0.0685(18) Uani 1 1 d . . . .
H74 H 0.1216 0.2373 0.7388 0.082 Uiso 1 1 calc R . . .
C73 C 0.0289(6) 0.2470(4) 0.5807(6) 0.074(2) Uani 1 1 d . . . .
H73 H -0.0086 0.2842 0.5842 0.089 Uiso 1 1 calc R . . .
C72 C 0.0076(6) 0.2199(4) 0.4824(6) 0.077(2) Uani 1 1 d . . . .
H72 H -0.0436 0.2396 0.4195 0.093 Uiso 1 1 calc R . . .
C71 C 0.0611(5) 0.1641(4) 0.4760(5) 0.070(2) Uani 1 1 d . . . .
H71 H 0.0456 0.1463 0.4093 0.084 Uiso 1 1 calc R . . .
C69 C 0.1953(6) 0.0738(4) 0.5638(6) 0.084(2) Uani 1 1 d . . . .
H69A H 0.2732 0.0815 0.5961 0.127 Uiso 1 1 calc GR . . .
H69B H 0.1701 0.0611 0.4900 0.127 Uiso 1 1 calc GR . . .
H69C H 0.1798 0.0396 0.6020 0.127 Uiso 1 1 calc GR . . .
H8A H -0.038(4) 0.394(3) 0.069(4) 0.046(14) Uiso 1 1 d . . . .
H9A H 0.015(5) 0.280(3) -0.005(5) 0.061(18) Uiso 1 1 d . . . .
H9B H -0.115(5) 0.269(4) -0.067(5) 0.08(2) Uiso 1 1 d . . . .
H8B H -0.128(5) 0.441(3) -0.025(4) 0.061(18) Uiso 1 1 d . . . .
H8C H -0.169(5) 0.374(3) -0.008(5) 0.067(18) Uiso 1 1 d . . . .
H9C H -0.041(5) 0.270(4) -0.124(5) 0.09(2) Uiso 1 1 d . . . .

loop_
_atom_site_aniso_label
_atom_site_aniso_U_11
_atom_site_aniso_U_22
_atom_site_aniso_U_33
_atom_site_aniso_U_23
_atom_site_aniso_U_13
_atom_site_aniso_U_12
K1 0.0373(6) 0.0402(6) 0.0330(5) -0.0026(5) 0.0084(4) 0.0035(5)
O1 0.0314(16) 0.0298(17) 0.0252(14) 0.0023(14) 0.0115(13) -0.0028(15)
O2 0.0280(16) 0.0223(15) 0.0261(14) -0.0040(13) 0.0100(13) 0.0006(14)
O8 0.0287(16) 0.0417(19) 0.0361(15) 0.0029(16) 0.0139(13) -0.0055(17)
O3 0.042(2) 0.040(2) 0.0434(19) 0.0032(16) 0.0190(17) 0.0078(17)
O4 0.053(2) 0.042(2) 0.0433(19) -0.0063(17) 0.0222(18) -0.0055(19)
O5 0.0396(19) 0.052(2) 0.0456(19) -0.0046(18) 0.0191(16) -0.0121(18)
O6 0.0335(19) 0.042(2) 0.0488(19) 0.0011(17) 0.0161(16) 0.0022(17)
O7 0.0428(19) 0.045(2) 0.0326(17) -0.0045(16) 0.0155(16) -0.0037(18)
C1 0.029(2) 0.023(2) 0.024(2) -0.0008(19) 0.0076(18) 0.002(2)
C2 0.033(2) 0.033(3) 0.027(2) 0.004(2) 0.009(2) 0.002(2)
C3 0.042(3) 0.036(3) 0.023(2) 0.003(2) 0.002(2) 0.006(2)
C4 0.042(3) 0.032(3) 0.027(2) 0.003(2) 0.016(2) 0.006(2)
C5 0.039(3) 0.022(2) 0.026(2) 0.0002(19) 0.014(2) 0.002(2)
C6 0.029(2) 0.019(2) 0.025(2) 0.0009(18) 0.0103(18) 0.0012(19)
C15 0.026(2) 0.021(2) 0.0214(19) 0.0013(17) 0.0111(18) -0.0007(19)
C16 0.028(2) 0.019(2) 0.025(2) -0.0006(17) 0.0110(18) -0.0010(19)
C17 0.025(2) 0.025(2) 0.027(2) 0.0019(18) 0.0109(18) -0.001(2)
C18 0.029(2) 0.027(2) 0.026(2) -0.0027(19) 0.0117(19) -0.008(2)
C19 0.036(3) 0.027(2) 0.032(2) -0.009(2) 0.020(2) -0.007(2)
C20 0.029(2) 0.026(2) 0.031(2) 0.000(2) 0.0146(19) -0.002(2)
C21 0.028(2) 0.025(2) 0.026(2) 0.0026(19) 0.0100(19) 0.000(2)
C22 0.034(3) 0.038(3) 0.027(2) -0.007(2) 0.007(2) -0.004(2)
C24 0.096(5) 0.080(5) 0.038(3) 0.021(3) -0.012(3) -0.028(5)
C23 0.035(3) 0.093(5) 0.044(3) -0.031(3) 0.008(2) -0.011(3)
C25 0.041(3) 0.090(5) 0.043(3) -0.035(3) 0.002(3) -0.004(3)
C26 0.036(3) 0.029(2) 0.036(2) -0.002(2) 0.018(2) 0.001(2)
C29 0.045(3) 0.035(3) 0.044(3) -0.004(2) 0.028(2) 0.004(2)
C28 0.070(4) 0.032(3) 0.059(3) 0.009(3) 0.043(3) 0.014(3)
C27 0.036(3) 0.054(3) 0.050(3) -0.010(3) 0.020(2) 0.004(3)
C30 0.027(2) 0.019(2) 0.026(2) 0.0016(18) 0.0138(18) 0.0009(19)
C31 0.031(2) 0.024(2) 0.027(2) -0.0029(18) 0.0158(19) -0.002(2)
C33 0.034(2) 0.022(2) 0.034(2) 0.0037(19) 0.017(2) 0.003(2)
C34 0.037(3) 0.022(2) 0.033(2) -0.0003(19) 0.020(2) -0.002(2)
C35 0.031(2) 0.025(2) 0.023(2) 0.0007(18) 0.0128(18) 0.001(2)
C32 0.028(2) 0.026(2) 0.027(2) 0.0046(18) 0.0123(18) 0.000(2)
C36 0.030(2) 0.035(3) 0.030(2) 0.003(2) 0.0121(19) 0.003(2)
C39 0.046(3) 0.195(10) 0.036(3) 0.036(5) 0.017(3) 0.021(5)
C38 0.053(4) 0.055(4) 0.065(4) -0.003(3) -0.013(3) 0.023(3)
C37 0.033(3) 0.045(3) 0.097(5) 0.008(4) 0.004(3) -0.006(3)
C40 0.053(3) 0.020(2) 0.036(2) -0.003(2) 0.025(2) 0.001(2)
C41 0.114(5) 0.026(3) 0.045(3) -0.001(2) 0.030(3) 0.015(3)
C42 0.046(3) 0.033(3) 0.030(2) -0.008(2) 0.018(2) 0.000(2)
C43 0.072(4) 0.054(4) 0.060(3) -0.030(3) 0.042(3) -0.030(3)
C44 0.029(2) 0.024(2) 0.025(2) 0.0007(18) 0.0109(18) -0.002(2)
C49 0.041(3) 0.027(2) 0.032(2) -0.001(2) 0.021(2) -0.001(2)
C48 0.056(3) 0.027(3) 0.043(3) -0.002(2) 0.027(3) -0.008(2)
C47 0.040(3) 0.036(3) 0.040(3) 0.008(2) 0.022(2) -0.006(2)
C46 0.047(3) 0.036(3) 0.053(3) 0.007(2) 0.034(3) 0.005(2)
C45 0.046(3) 0.029(3) 0.047(3) -0.002(2) 0.028(2) -0.001(2)
C7 0.032(3) 0.053(3) 0.033(2) 0.001(3) 0.002(2) -0.015(3)
C9 0.071(5) 0.048(4) 0.046(3) -0.015(3) 0.024(3) -0.025(3)
C8 0.030(3) 0.061(4) 0.057(4) 0.007(3) 0.017(3) 0.002(3)
C10 0.045(3) 0.113(6) 0.049(3) 0.007(4) 0.001(3) -0.029(4)
C11 0.053(3) 0.039(3) 0.026(2) 0.005(2) 0.016(2) 0.007(3)
C50 0.027(3) 0.071(4) 0.043(3) 0.003(3) 0.017(2) -0.001(3)
C51 0.041(3) 0.058(4) 0.046(3) 0.012(3) 0.023(3) 0.016(3)
C52 0.067(4) 0.032(3) 0.066(4) 0.004(3) 0.040(3) 0.006(3)
C53 0.076(4) 0.041(3) 0.059(3) -0.008(3) 0.039(3) -0.006(3)
C54 0.067(4) 0.039(3) 0.046(3) -0.006(3) 0.021(3) -0.019(3)
C55 0.051(3) 0.052(4) 0.055(3) -0.006(3) 0.014(3) -0.022(3)
C56 0.027(3) 0.073(4) 0.066(4) -0.006(3) 0.018(3) -0.014(3)
C57 0.030(3) 0.071(4) 0.057(3) 0.003(3) 0.019(3) 0.011(3)
C58 0.057(3) 0.036(3) 0.061(3) 0.001(3) 0.037(3) 0.003(3)
C59 0.057(3) 0.036(3) 0.041(3) -0.006(2) 0.027(3) -0.007(3)
C60 0.050(3) 0.038(3) 0.035(2) -0.002(2) 0.011(2) -0.013(3)
C61 0.035(3) 0.044(3) 0.039(3) 0.002(2) 0.010(2) -0.011(3)
C12 0.051(6) 0.063(6) 0.035(4) 0.018(5) 0.022(4) 0.012(5)
C13 0.049(5) 0.063(6) 0.036(4) 0.017(5) 0.028(4) 0.011(5)
C14 0.082(8) 0.061(7) 0.037(5) -0.012(5) 0.035(6) 0.000(7)
C12' 0.059(9) 0.065(10) 0.021(6) 0.010(6) 0.006(6) 0.003(8)
C13' 0.071(11) 0.056(9) 0.038(7) 0.015(7) 0.026(8) -0.005(9)
C14' 0.071(11) 0.077(12) 0.041(8) -0.003(9) 0.035(8) 0.020(11)
C63 0.068(4) 0.075(5) 0.051(3) 0.023(4) 0.017(3) -0.015(4)
C68 0.038(4) 0.098(6) 0.086(5) 0.043(5) 0.018(4) -0.001(4)
C67 0.074(6) 0.109(7) 0.126(8) 0.075(6) 0.065(6) 0.034(5)
C66 0.131(8) 0.081(6) 0.091(6) 0.032(5) 0.078(6) 0.000(6)
C65 0.058(4) 0.078(5) 0.050(3) 0.012(4) 0.022(3) -0.018(4)
C64 0.047(3) 0.079(5) 0.052(3) 0.021(4) 0.016(3) -0.001(4)
C62 0.190(11) 0.103(7) 0.068(5) -0.002(5) 0.032(6) -0.031(8)
C70 0.037(3) 0.068(4) 0.068(4) -0.005(4) 0.022(3) -0.013(3)
C75 0.041(3) 0.078(5) 0.058(4) -0.004(4) 0.009(3) -0.013(4)
C74 0.051(4) 0.073(5) 0.075(4) -0.013(4) 0.023(4) -0.018(4)
C73 0.066(4) 0.064(4) 0.090(5) 0.004(4) 0.034(4) -0.016(4)
C72 0.067(4) 0.076(5) 0.076(5) 0.029(4) 0.020(4) -0.007(4)
C71 0.058(4) 0.088(5) 0.059(4) 0.008(4) 0.023(3) -0.024(4)
C69 0.059(4) 0.108(6) 0.077(4) -0.016(5) 0.023(4) -0.004(5)

loop_
_atom_type_symbol
_atom_type_description
_atom_type_scat_dispersion_real
_atom_type_scat_dispersion_imag
_atom_type_scat_source
C C 0.0033 0.0016 'International Tables Vol C Tables 4.2.6.8 and 6.1.1.4'
H H 0.0000 0.0000 'International Tables Vol C Tables 4.2.6.8 and 6.1.1.4'
O O 0.0106 0.0060 'International Tables Vol C Tables 4.2.6.8 and 6.1.1.4'
K K 0.2009 0.2494 'International Tables Vol C Tables 4.2.6.8 and 6.1.1.4'

loop_
_geom_angle_atom_site_label_1
_geom_angle_atom_site_label_2
_geom_angle_atom_site_label_3
_geom_angle
O1 K1 O4 129.35(9)
O1 K1 O5 133.43(9)
O1 K1 O6 119.45(10)
O1 K1 H8A 45.1(10)
O1 K1 H9A 52.0(13)
O8 K1 O1 80.09(9)
O8 K1 O3 61.11(10)
O8 K1 O4 110.73(11)
O8 K1 O5 146.37(10)
O8 K1 O6 109.91(9)
O8 K1 O7 62.07(10)
O8 K1 H8A 114.9(11)
O8 K1 H9A 116.4(13)
O3 K1 O1 96.44(10)
O3 K1 O4 55.33(10)
O3 K1 O5 109.07(10)
O3 K1 O6 141.82(10)
O3 K1 H8A 137.8(10)
O3 K1 H9A 83.2(13)
O4 K1 O5 54.06(10)
O4 K1 H8A 129.5(11)
O4 K1 H9A 81.1(14)
O5 K1 H8A 93.9(10)
O5 K1 H9A 92.3(13)
O6 K1 O4 103.43(10)
O6 K1 O5 55.98(10)
O6 K1 H8A 80.4(10)
O6 K1 H9A 128.2(13)
O7 K1 O1 82.02(9)
O7 K1 O3 122.50(10)
O7 K1 O4 147.75(10)
O7 K1 O5 112.79(10)
O7 K1 O6 56.82(10)
O7 K1 H8A 76.0(10)
O7 K1 H9A 131.0(14)
H8A K1 H9A 60.3(17)
C1 O1 K1 144.7(3)
C31 O2 C17 118.1(3)
C50 O8 K1 105.7(3)
C61 O8 K1 102.8(3)
C61 O8 C50 110.9(4)
C51 O3 K1 114.4(3)
C51 O3 C52 112.8(4)
C52 O3 K1 125.5(3)
C53 O4 K1 112.2(3)
C53 O4 C54 112.4(4)
C54 O4 K1 113.6(3)
C55 O5 K1 121.1(3)
C55 O5 C56 109.5(4)
C56 O5 K1 116.6(3)
C57 O6 K1 113.1(3)
C58 O6 K1 108.0(3)
C58 O6 C57 111.5(4)
C59 O7 K1 124.7(3)
C59 O7 C60 112.8(3)
C60 O7 K1 114.9(3)
O1 C1 C2 122.6(4)
O1 C1 C6 121.7(4)
C2 C1 C6 115.6(4)
C1 C2 C7 119.4(4)
C3 C2 C1 120.0(4)
C3 C2 C7 120.5(4)
C2 C3 H3 118.1
C4 C3 C2 123.9(4)
C4 C3 H3 118.1
C3 C4 C5 116.1(4)
C3 C4 C11 121.8(4)
C5 C4 C11 121.9(4)
C4 C5 H5 118.3
C6 C5 C4 123.3(4)
C6 C5 H5 118.3
C1 C6 C15 119.1(4)
C5 C6 C1 120.6(4)
C5 C6 C15 120.0(4)
C6 C15 C44 110.7(3)
C16 C15 C6 114.5(3)
C16 C15 C30 106.4(3)
C16 C15 C44 107.4(3)
C30 C15 C6 111.5(3)
C30 C15 C44 105.8(3)
C17 C16 C15 117.1(4)
C21 C16 C15 123.3(4)
C21 C16 C17 119.4(4)
C16 C17 O2 119.1(4)
C18 C17 O2 120.0(4)
C18 C17 C16 120.8(4)
C17 C18 C22 125.1(4)
C19 C18 C17 115.8(4)
C19 C18 C22 119.1(4)
C18 C19 H19 117.6
C20 C19 C18 124.9(4)
C20 C19 H19 117.6
C19 C20 C26 121.2(4)
C21 C20 C19 116.6(4)
C21 C20 C26 122.2(4)
C16 C21 C20 121.8(4)
C16 C21 H21 119.1
C20 C21 H21 119.1
C24 C22 C18 108.8(4)
C24 C22 C25 105.9(5)
C23 C22 C18 110.8(4)
C23 C22 C24 113.6(5)
C23 C22 C25 105.9(4)
C25 C22 C18 111.7(4)
C22 C24 H24A 109.5
C22 C24 H24B 109.5
C22 C24 H24C 109.5
H24A C24 H24B 109.5
H24A C24 H24C 109.5
H24B C24 H24C 109.5
C22 C23 H23A 109.5
C22 C23 H23B 109.5
C22 C23 H23C 109.5
H23A C23 H23B 109.5
H23A C23 H23C 109.5
H23B C23 H23C 109.5
C22 C25 H25A 109.5
C22 C25 H25B 109.5
C22 C25 H25C 109.5
H25A C25 H25B 109.5
H25A C25 H25C 109.5
H25B C25 H25C 109.5
C20 C26 C29 112.1(4)
C20 C26 C28 109.5(4)
C20 C26 C27 110.3(4)
C28 C26 C29 107.8(4)
C28 C26 C27 109.3(4)
C27 C26 C29 107.8(4)
C26 C29 H29A 109.5
C26 C29 H29B 109.5
C26 C29 H29C 109.5
H29A C29 H29B 109.5
H29A C29 H29C 109.5
H29B C29 H29C 109.5
C26 C28 H28A 109.5
C26 C28 H28B 109.5
C26 C28 H28C 109.5
H28A C28 H28B 109.5
H28A C28 H28C 109.5
H28B C28 H28C 109.5
C26 C27 H27A 109.5
C26 C27 H27B 109.5
C26 C27 H27C 109.5
H27A C27 H27B 109.5
H27A C27 H27C 109.5
H27B C27 H27C 109.5
C31 C30 C15 116.8(4)
C35 C30 C15 122.7(3)
C35 C30 C31 119.8(4)
O2 C31 C32 119.7(4)
C30 C31 O2 119.6(4)
C30 C31 C32 120.6(4)
C34 C33 H33 117.8
C32 C33 H33 117.8
C32 C33 C34 124.4(4)
C33 C34 C40 123.7(4)
C35 C34 C33 116.4(4)
C35 C34 C40 119.8(4)
C30 C35 H35 119.0
C34 C35 C30 122.0(4)
C34 C35 H35 119.0
C31 C32 C36 124.0(4)
C33 C32 C31 116.3(4)
C33 C32 C36 119.6(4)
C39 C36 C32 110.0(4)
C39 C36 C38 107.9(5)
C39 C36 C37 109.9(5)
C38 C36 C32 112.7(4)
C37 C36 C32 109.8(4)
C37 C36 C38 106.5(4)
C36 C39 H39A 109.5
C36 C39 H39B 109.5
C36 C39 H39C 109.5
H39A C39 H39B 109.5
H39A C39 H39C 109.5
H39B C39 H39C 109.5
C36 C38 H38A 109.5
C36 C38 H38B 109.5
C36 C38 H38C 109.5
H38A C38 H38B 109.5
H38A C38 H38C 109.5
H38B C38 H38C 109.5
C36 C37 H37A 109.5
C36 C37 H37B 109.5
C36 C37 H37C 109.5
H37A C37 H37B 109.5
H37A C37 H37C 109.5
H37B C37 H37C 109.5
C34 C40 C41 111.1(4)
C42 C40 C34 109.8(4)
C42 C40 C41 108.6(4)
C43 C40 C34 109.3(4)
C43 C40 C41 109.5(5)
C43 C40 C42 108.4(4)
C40 C41 H41A 109.5
C40 C41 H41B 109.5
C40 C41 H41C 109.5
H41A C41 H41B 109.5
H41A C41 H41C 109.5
H41B C41 H41C 109.5
C40 C42 H42A 109.5
C40 C42 H42B 109.5
C40 C42 H42C 109.5
H42A C42 H42B 109.5
H42A C42 H42C 109.5
H42B C42 H42C 109.5
C40 C43 H43A 109.5
C40 C43 H43B 109.5
C40 C43 H43C 109.5
H43A C43 H43B 109.5
H43A C43 H43C 109.5
H43B C43 H43C 109.5
C49 C44 C15 122.0(4)
C49 C44 C45 117.3(4)
C45 C44 C15 120.7(4)
C44 C49 H49 119.2
C44 C49 C48 121.7(4)
C48 C49 H49 119.2
C49 C48 H48 119.9
C47 C48 C49 120.2(4)
C47 C48 H48 119.9
C48 C47 H47 120.4
C48 C47 C46 119.3(4)
C46 C47 H47 120.4
C47 C46 H46 120.0
C45 C46 C47 119.9(5)
C45 C46 H46 120.0
C44 C45 H45 119.2
C46 C45 C44 121.6(4)
C46 C45 H45 119.2
C2 C7 C9 108.5(5)
C2 C7 C8 110.3(4)
C2 C7 C10 112.9(4)
C9 C7 C10 107.4(5)
C8 C7 C9 110.9(5)
C8 C7 C10 106.8(5)
C7 C9 H9A 114(4)
C7 C9 H9B 111(4)
C7 C9 H9C 114(4)
H9A C9 H9B 111(5)
H9A C9 H9C 105(5)
H9B C9 H9C 102(5)
C7 C8 H8A 106(3)
C7 C8 H8B 108(3)
C7 C8 H8C 112(4)
H8A C8 H8B 108(5)
H8A C8 H8C 119(5)
H8B C8 H8C 103(5)
C7 C10 H10A 109.5
C7 C10 H10B 109.5
C7 C10 H10C 109.5
H10A C10 H10B 109.5
H10A C10 H10C 109.5
H10B C10 H10C 109.5
C4 C11 C13 112.4(5)
C4 C11 C12' 108.7(6)
C12 C11 C4 111.1(5)
C12 C11 C13 105.4(6)
C14 C11 C4 109.9(5)
C14 C11 C12 112.3(6)
C14 C11 C13 105.6(7)
C13' C11 C4 111.9(7)
C13' C11 C12' 106.5(9)
C13' C11 C14' 115.0(10)
C14' C11 C4 108.2(7)
C14' C11 C12' 106.3(9)
O8 C50 H50A 110.0
O8 C50 H50B 110.0
O8 C50 C51 108.5(4)
H50A C50 H50B 108.4
C51 C50 H50A 110.0
C51 C50 H50B 110.0
O3 C51 C50 109.2(4)
O3 C51 H51A 109.8
O3 C51 H51B 109.8
C50 C51 H51A 109.8
C50 C51 H51B 109.8
H51A C51 H51B 108.3
O3 C52 H52A 110.1
O3 C52 H52B 110.1
O3 C52 C53 108.0(4)
H52A C52 H52B 108.4
C53 C52 H52A 110.1
C53 C52 H52B 110.1
O4 C53 C52 108.4(4)
O4 C53 H53A 110.0
O4 C53 H53B 110.0
C52 C53 H53A 110.0
C52 C53 H53B 110.0
H53A C53 H53B 108.4
O4 C54 H54A 109.9
O4 C54 H54B 109.9
O4 C54 C55 108.9(4)
H54A C54 H54B 108.3
C55 C54 H54A 109.9
C55 C54 H54B 109.9
O5 C55 C54 109.7(4)
O5 C55 H55A 109.7
O5 C55 H55B 109.7
C54 C55 H55A 109.7
C54 C55 H55B 109.7
H55A C55 H55B 108.2
O5 C56 H56A 109.7
O5 C56 H56B 109.7
O5 C56 C57 109.9(5)
H56A C56 H56B 108.2
C57 C56 H56A 109.7
C57 C56 H56B 109.7
O6 C57 C56 109.2(5)
O6 C57 H57A 109.8
O6 C57 H57B 109.8
C56 C57 H57A 109.8
C56 C57 H57B 109.8
H57A C57 H57B 108.3
O6 C58 H58A 110.1
O6 C58 H58B 110.1
O6 C58 C59 108.1(4)
H58A C58 H58B 108.4
C59 C58 H58A 110.1
C59 C58 H58B 110.1
O7 C59 C58 108.3(4)
O7 C59 H59A 110.0
O7 C59 H59B 110.0
C58 C59 H59A 110.0
C58 C59 H59B 110.0
H59A C59 H59B 108.4
O7 C60 H60A 110.1
O7 C60 H60B 110.1
O7 C60 C61 108.2(4)
H60A C60 H60B 108.4
C61 C60 H60A 110.1
C61 C60 H60B 110.1
O8 C61 C60 108.5(4)
O8 C61 H61A 110.0
O8 C61 H61B 110.0
C60 C61 H61A 110.0
C60 C61 H61B 110.0
H61A C61 H61B 108.4
C11 C12 H12A 109.5
C11 C12 H12B 109.5
C11 C12 H12C 109.5
H12A C12 H12B 109.5
H12A C12 H12C 109.5
H12B C12 H12C 109.5
C11 C13 H13A 109.5
C11 C13 H13B 109.5
C11 C13 H13C 109.5
H13A C13 H13B 109.5
H13A C13 H13C 109.5
H13B C13 H13C 109.5
C11 C14 H14A 109.5
C11 C14 H14B 109.5
C11 C14 H14C 109.5
H14A C14 H14B 109.5
H14A C14 H14C 109.5
H14B C14 H14C 109.5
C11 C12' H12D 109.5
C11 C12' H12E 109.5
C11 C12' H12F 109.5
H12D C12' H12E 109.5
H12D C12' H12F 109.5
H12E C12' H12F 109.5
C11 C13' H13D 109.5
C11 C13' H13E 109.5
C11 C13' H13F 109.5
H13D C13' H13E 109.5
H13D C13' H13F 109.5
H13E C13' H13F 109.5
C11 C14' H14D 109.5
C11 C14' H14E 109.5
C11 C14' H14F 109.5
H14D C14' H14E 109.5
H14D C14' H14F 109.5
H14E C14' H14F 109.5
C68 C63 C64 118.0(8)
C68 C63 C62 120.5(8)
C64 C63 C62 121.6(8)
C63 C68 H68 118.6
C67 C68 C63 122.9(7)
C67 C68 H68 118.6
C68 C67 H67 119.9
C68 C67 C66 120.3(8)
C66 C67 H67 119.9
C67 C66 H66 121.6
C65 C66 C67 116.7(8)
C65 C66 H66 121.6
C66 C65 H65 120.1
C64 C65 C66 119.7(7)
C64 C65 H65 120.1
C63 C64 H64 118.8
C65 C64 C63 122.4(7)
C65 C64 H64 118.8
C63 C62 H62A 109.5
C63 C62 H62B 109.5
C63 C62 H62C 109.5
H62A C62 H62B 109.5
H62A C62 H62C 109.5
H62B C62 H62C 109.5
C75 C70 C69 120.8(6)
C71 C70 C75 118.5(7)
C71 C70 C69 120.7(7)
C70 C75 H75 119.5
C74 C75 C70 121.0(7)
C74 C75 H75 119.5
C75 C74 H74 119.8
C73 C74 C75 120.4(7)
C73 C74 H74 119.8
C74 C73 H73 120.4
C74 C73 C72 119.2(8)
C72 C73 H73 120.4
C73 C72 H72 119.5
C73 C72 C71 121.1(7)
C71 C72 H72 119.5
C70 C71 C72 119.8(7)
C70 C71 H71 120.1
C72 C71 H71 120.1
C70 C69 H69A 109.5
C70 C69 H69B 109.5
C70 C69 H69C 109.5
H69A C69 H69B 109.5
H69A C69 H69C 109.5
H69B C69 H69C 109.5

loop_
_geom_bond_atom_site_label_1
_geom_bond_atom_site_label_2
_geom_bond_distance
K1 O1 2.934(3)
K1 O8 2.747(3)
K1 O3 2.828(4)
K1 O4 3.043(4)
K1 O5 3.053(3)
K1 O6 3.006(3)
K1 O7 2.767(3)
K1 H8A 2.84(5)
K1 H9A 2.69(6)
O1 C1 1.292(5)
O2 C17 1.405(5)
O2 C31 1.396(5)
O8 C50 1.423(6)
O8 C61 1.422(6)
O3 C51 1.411(6)
O3 C52 1.431(6)
O4 C53 1.412(6)
O4 C54 1.422(6)
O5 C55 1.420(7)
O5 C56 1.422(7)
O6 C57 1.424(6)
O6 C58 1.420(6)
O7 C59 1.415(6)
O7 C60 1.424(6)
C1 C2 1.440(6)
C1 C6 1.444(6)
C2 C3 1.394(6)
C2 C7 1.532(7)
C3 H3 0.9300
C3 C4 1.387(7)
C4 C5 1.392(6)
C4 C11 1.531(6)
C5 H5 0.9300
C5 C6 1.388(6)
C6 C15 1.541(5)
C15 C16 1.518(6)
C15 C30 1.533(6)
C15 C44 1.549(6)
C16 C17 1.404(5)
C16 C21 1.383(6)
C17 C18 1.400(6)
C18 C19 1.396(6)
C18 C22 1.544(6)
C19 H19 0.9300
C19 C20 1.387(6)
C20 C21 1.384(6)
C20 C26 1.529(6)
C21 H21 0.9300
C22 C24 1.522(8)
C22 C23 1.511(7)
C22 C25 1.534(7)
C24 H24A 0.9600
C24 H24B 0.9600
C24 H24C 0.9600
C23 H23A 0.9600
C23 H23B 0.9600
C23 H23C 0.9600
C25 H25A 0.9600
C25 H25B 0.9600
C25 H25C 0.9600
C26 C29 1.538(6)
C26 C28 1.536(7)
C26 C27 1.536(7)
C29 H29A 0.9600
C29 H29B 0.9600
C29 H29C 0.9600
C28 H28A 0.9600
C28 H28B 0.9600
C28 H28C 0.9600
C27 H27A 0.9600
C27 H27B 0.9600
C27 H27C 0.9600
C30 C31 1.392(6)
C30 C35 1.388(6)
C31 C32 1.410(6)
C33 H33 0.9300
C33 C34 1.401(6)
C33 C32 1.394(6)
C34 C35 1.381(6)
C34 C40 1.531(6)
C35 H35 0.9300
C32 C36 1.542(6)
C36 C39 1.505(7)
C36 C38 1.528(7)
C36 C37 1.524(7)
C39 H39A 0.9600
C39 H39B 0.9600
C39 H39C 0.9600
C38 H38A 0.9600
C38 H38B 0.9600
C38 H38C 0.9600
C37 H37A 0.9600
C37 H37B 0.9600
C37 H37C 0.9600
C40 C41 1.535(7)
C40 C42 1.521(6)
C40 C43 1.518(7)
C41 H41A 0.9600
C41 H41B 0.9600
C41 H41C 0.9600
C42 H42A 0.9600
C42 H42B 0.9600
C42 H42C 0.9600
C43 H43A 0.9600
C43 H43B 0.9600
C43 H43C 0.9600
C44 C49 1.381(6)
C44 C45 1.395(6)
C49 H49 0.9300
C49 C48 1.391(6)
C48 H48 0.9300
C48 C47 1.377(7)
C47 H47 0.9300
C47 C46 1.389(7)
C46 H46 0.9300
C46 C45 1.382(7)
C45 H45 0.9300
C7 C9 1.538(8)
C7 C8 1.534(8)
C7 C10 1.543(7)
C9 H9A 0.92(6)
C9 H9B 1.01(7)
C9 H9C 0.95(7)
C8 H8A 0.99(5)
C8 H8B 1.02(6)
C8 H8C 0.95(6)
C10 H10A 0.9600
C10 H10B 0.9600
C10 H10C 0.9600
C11 C12 1.522(10)
C11 C13 1.603(10)
C11 C14 1.502(11)
C11 C12' 1.653(13)
C11 C13' 1.445(15)
C11 C14' 1.529(16)
C50 H50A 0.9700
C50 H50B 0.9700
C50 C51 1.496(8)
C51 H51A 0.9700
C51 H51B 0.9700
C52 H52A 0.9700
C52 H52B 0.9700
C52 C53 1.489(8)
C53 H53A 0.9700
C53 H53B 0.9700
C54 H54A 0.9700
C54 H54B 0.9700
C54 C55 1.477(8)
C55 H55A 0.9700
C55 H55B 0.9700
C56 H56A 0.9700
C56 H56B 0.9700
C56 C57 1.473(8)
C57 H57A 0.9700
C57 H57B 0.9700
C58 H58A 0.9700
C58 H58B 0.9700
C58 C59 1.490(7)
C59 H59A 0.9700
C59 H59B 0.9700
C60 H60A 0.9700
C60 H60B 0.9700
C60 C61 1.502(7)
C61 H61A 0.9700
C61 H61B 0.9700
C12 H12A 0.9600
C12 H12B 0.9600
C12 H12C 0.9600
C13 H13A 0.9600
C13 H13B 0.9600
C13 H13C 0.9600
C14 H14A 0.9600
C14 H14B 0.9600
C14 H14C 0.9600
C12' H12D 0.9600
C12' H12E 0.9600
C12' H12F 0.9600
C13' H13D 0.9600
C13' H13E 0.9600
C13' H13F 0.9600
C14' H14D 0.9600
C14' H14E 0.9600
C14' H14F 0.9600
C63 C68 1.350(10)
C63 C64 1.370(8)
C63 C62 1.468(11)
C68 H68 0.9300
C68 C67 1.338(12)
C67 H67 0.9300
C67 C66 1.427(11)
C66 H66 0.9300
C66 C65 1.400(10)
C65 H65 0.9300
C65 C64 1.364(9)
C64 H64 0.9300
C62 H62A 0.9600
C62 H62B 0.9600
C62 H62C 0.9600
C70 C75 1.394(8)
C70 C71 1.377(9)
C70 C69 1.500(10)
C75 H75 0.9300
C75 C74 1.373(9)
C74 H74 0.9300
C74 C73 1.361(9)
C73 H73 0.9300
C73 C72 1.381(10)
C72 H72 0.9300
C72 C71 1.382(10)
C71 H71 0.9300
C69 H69A 0.9600
C69 H69B 0.9600
C69 H69C 0.9600

loop_
_geom_torsion_atom_site_label_1
_geom_torsion_atom_site_label_2
_geom_torsion_atom_site_label_3
_geom_torsion_atom_site_label_4
_geom_torsion
K1 O1 C1 C2 7.8(7)
K1 O1 C1 C6 -170.7(3)
K1 O8 C50 C51 -69.1(4)
K1 O8 C61 C60 71.0(4)
K1 O3 C51 C50 -28.6(5)
K1 O3 C52 C53 35.9(6)
K1 O4 C53 C52 56.5(5)
K1 O4 C54 C55 -62.2(5)
K1 O5 C55 C54 -30.8(6)
K1 O5 C56 C57 40.5(6)
K1 O6 C57 C56 59.5(5)
K1 O6 C58 C59 -60.7(4)
K1 O7 C59 C58 -32.1(5)
K1 O7 C60 C61 27.0(5)
O1 C1 C2 C3 -172.5(4)
O1 C1 C2 C7 4.3(7)
O1 C1 C6 C5 172.6(4)
O1 C1 C6 C15 -1.2(6)
O2 C17 C18 C19 -174.0(4)
O2 C17 C18 C22 5.1(6)
O2 C31 C32 C33 176.1(4)
O2 C31 C32 C36 -6.4(6)
O8 C50 C51 O3 67.6(5)
O3 C52 C53 O4 -59.9(6)
O4 C54 C55 O5 60.6(6)
O5 C56 C57 O6 -67.3(6)
O6 C58 C59 O7 62.4(5)
O7 C60 C61 O8 -68.9(5)
C1 C2 C3 C4 -1.4(8)
C1 C2 C7 C9 -65.9(6)
C1 C2 C7 C8 55.7(6)
C1 C2 C7 C10 175.1(5)
C1 C6 C15 C16 -58.1(5)
C1 C6 C15 C30 62.9(5)
C1 C6 C15 C44 -179.6(4)
C2 C1 C6 C5 -5.9(6)
C2 C1 C6 C15 -179.7(4)
C2 C3 C4 C5 -3.6(7)
C2 C3 C4 C11 171.8(5)
C3 C2 C7 C9 110.8(5)
C3 C2 C7 C8 -127.5(5)
C3 C2 C7 C10 -8.1(8)
C3 C4 C5 C6 3.7(7)
C3 C4 C11 C12 63.7(7)
C3 C4 C11 C13 -178.5(6)
C3 C4 C11 C14 -61.2(8)
C3 C4 C11 C12' 12.0(9)
C3 C4 C11 C13' 129.3(8)
C3 C4 C11 C14' -103.0(9)
C4 C5 C6 C1 1.2(7)
C4 C5 C6 C15 174.9(4)
C5 C4 C11 C12 -121.2(6)
C5 C4 C11 C13 -3.4(7)
C5 C4 C11 C14 113.9(7)
C5 C4 C11 C12' -172.9(7)
C5 C4 C11 C13' -55.6(9)
C5 C4 C11 C14' 72.1(9)
C5 C6 C15 C16 128.1(4)
C5 C6 C15 C30 -111.0(4)
C5 C6 C15 C44 6.5(5)
C6 C1 C2 C3 6.0(6)
C6 C1 C2 C7 -177.2(4)
C6 C15 C16 C17 168.2(4)
C6 C15 C16 C21 -17.4(6)
C6 C15 C30 C31 -170.9(4)
C6 C15 C30 C35 18.1(6)
C6 C15 C44 C49 97.3(5)
C6 C15 C44 C45 -82.5(5)
C15 C16 C17 O2 -11.9(6)
C15 C16 C17 C18 165.9(4)
C15 C16 C21 C20 -171.5(4)
C15 C30 C31 O2 13.2(6)
C15 C30 C31 C32 -164.2(4)
C15 C30 C35 C34 168.9(4)
C15 C44 C49 C48 178.9(4)
C15 C44 C45 C46 -179.3(4)
C16 C15 C30 C31 -45.4(5)
C16 C15 C30 C35 143.7(4)
C16 C15 C44 C49 -28.4(5)
C16 C15 C44 C45 151.8(4)
C16 C17 C18 C19 8.3(6)
C16 C17 C18 C22 -172.7(4)
C17 O2 C31 C30 24.5(5)
C17 O2 C31 C32 -158.1(4)
C17 C16 C21 C20 2.7(6)
C17 C18 C19 C20 -2.3(6)
C17 C18 C22 C24 -80.0(6)
C17 C18 C22 C23 45.6(6)
C17 C18 C22 C25 163.4(5)
C18 C19 C20 C21 -3.4(7)
C18 C19 C20 C26 178.2(4)
C19 C18 C22 C24 99.0(6)
C19 C18 C22 C23 -135.4(5)
C19 C18 C22 C25 -17.6(6)
C19 C20 C21 C16 3.1(6)
C19 C20 C26 C29 -26.1(6)
C19 C20 C26 C28 93.4(5)
C19 C20 C26 C27 -146.3(4)
C21 C16 C17 O2 173.5(4)
C21 C16 C17 C18 -8.7(6)
C21 C20 C26 C29 155.5(4)
C21 C20 C26 C28 -85.0(5)
C21 C20 C26 C27 35.3(6)
C22 C18 C19 C20 178.6(4)
C26 C20 C21 C16 -178.4(4)
C30 C15 C16 C17 44.6(5)
C30 C15 C16 C21 -141.1(4)
C30 C15 C44 C49 -141.8(4)
C30 C15 C44 C45 38.4(5)
C30 C31 C32 C33 -6.5(6)
C30 C31 C32 C36 171.0(4)
C31 O2 C17 C16 -25.3(5)
C31 O2 C17 C18 156.9(4)
C31 C30 C35 C34 -1.8(6)
C31 C32 C36 C39 67.9(7)
C31 C32 C36 C38 -171.7(5)
C31 C32 C36 C37 -53.1(6)
C33 C34 C35 C30 -3.5(6)
C33 C34 C40 C41 2.8(7)
C33 C34 C40 C42 -117.4(5)
C33 C34 C40 C43 123.7(5)
C33 C32 C36 C39 -114.7(6)
C33 C32 C36 C38 5.8(6)
C33 C32 C36 C37 124.3(5)
C34 C33 C32 C31 1.0(7)
C34 C33 C32 C36 -176.7(4)
C35 C30 C31 O2 -175.6(4)
C35 C30 C31 C32 7.0(6)
C35 C34 C40 C41 180.0(4)
C35 C34 C40 C42 59.8(6)
C35 C34 C40 C43 -59.1(6)
C32 C33 C34 C35 3.9(7)
C32 C33 C34 C40 -178.8(4)
C40 C34 C35 C30 179.1(4)
C44 C15 C16 C17 -68.4(5)
C44 C15 C16 C21 105.9(4)
C44 C15 C30 C31 68.7(4)
C44 C15 C30 C35 -102.3(4)
C44 C49 C48 C47 0.4(7)
C49 C44 C45 C46 0.9(7)
C49 C48 C47 C46 0.9(7)
C48 C47 C46 C45 -1.3(7)
C47 C46 C45 C44 0.4(8)
C45 C44 C49 C48 -1.3(7)
C7 C2 C3 C4 -178.1(5)
C11 C4 C5 C6 -171.7(4)
C50 O8 C61 C60 -176.5(4)
C51 O3 C52 C53 -175.6(4)
C52 O3 C51 C50 179.3(4)
C53 O4 C54 C55 169.0(4)
C54 O4 C53 C52 -173.9(4)
C55 O5 C56 C57 -177.3(5)
C56 O5 C55 C54 -170.9(4)
C57 O6 C58 C59 174.4(4)
C58 O6 C57 C56 -178.6(5)
C59 O7 C60 C61 178.2(4)
C60 O7 C59 C58 -179.9(4)
C61 O8 C50 C51 -179.7(4)
C63 C68 C67 C66 2.6(11)
C68 C63 C64 C65 1.4(9)
C68 C67 C66 C65 -2.3(10)
C67 C66 C65 C64 1.7(9)
C66 C65 C64 C63 -1.3(9)
C64 C63 C68 C67 -2.1(10)
C62 C63 C68 C67 179.5(7)
C62 C63 C64 C65 179.8(6)
C70 C75 C74 C73 1.3(10)
C75 C70 C71 C72 0.0(9)
C75 C74 C73 C72 -1.6(10)
C74 C73 C72 C71 1.2(10)
C73 C72 C71 C70 -0.4(10)
C71 C70 C75 C74 -0.4(9)
C69 C70 C75 C74 -179.5(6)
C69 C70 C71 C72 179.1(6)
